data_1542878
loop_
_publ_author_name
'Tiritiris, Ioannis'
'Knobloch, Georg'
'Saur, Stefan'
'Kantlehner, Willi'

_publ_section_title
;
 Tris(<i>N</i>,<i>N</i>,<i>N</i>',<i>N</i>',<i>N</i>'',<i>N</i>''-hexaethylguanidinium)
 dodecaiodidotribismuthate(III)
;
_journal_coeditor_code PK4002
_journal_issue 3
_journal_name_full IUCrData
_journal_page_first x160391
_journal_paper_doi 10.1107/S2414314616003916
_journal_volume 1
_journal_year 2016
_chemical_formula_iupac '(C13 H30 N3)3 [Bi3 I12]'
_chemical_formula_moiety '3(C13 H30 N3 +), Bi3 I12 3-'
_chemical_formula_sum 'C39 H90 Bi3 I12 N9'
_chemical_formula_weight 2834.94
_chemical_name_systematic
'Tris(<i>N</i>,<i>N</i>,<i>N</i>',<i>N</i>',<i>N</i>'',<i>N</i>''-hexaethylguanidinium) dodecaiodidotribismuthate(III)'
_space_group_crystal_system trigonal
_space_group_IT_number 148
_space_group_name_Hall '-R 3'
_space_group_name_H-M_alt 'R -3'
_symmetry_space_group_name_Hall '-R 3'
_symmetry_space_group_name_H-M 'R -3 :H'
_atom_sites_solution_hydrogens geom
_atom_sites_solution_primary direct
_atom_sites_solution_secondary difmap
_audit_creation_method SHELXL-2014/7
_cell_angle_alpha 90
_cell_angle_beta 90
_cell_angle_gamma 120
_cell_formula_units_Z 6
_cell_length_a 18.7962(11)
_cell_length_b 18.7962(11)
_cell_length_c 36.666(2)
_cell_measurement_reflns_used 67733
_cell_measurement_temperature 100(2)
_cell_measurement_theta_max 30.528
_cell_measurement_theta_min 1.369
_cell_volume 11218.5(11)
_computing_cell_refinement
;
SAINT (Bruker, 2008)
;
_computing_data_collection
;
APEX2 (Bruker, 2008)
;
_computing_data_reduction
;
SAINT (Bruker, 2008)
;
_computing_molecular_graphics
;
DIAMOND (Brandenburg & Putz, 2005)
;
_computing_publication_material
;
SHELXL2014 (Sheldrick, 2015)
;
_computing_structure_refinement
;
SHELXL2014 (Sheldrick, 2015)
;
_computing_structure_solution
;
SHELXS97 (Sheldrick, 2008)
;
_diffrn_ambient_temperature 100(2)
_diffrn_measured_fraction_theta_full 1.000
_diffrn_measured_fraction_theta_max 0.996
_diffrn_measurement_device_type 'Bruker Kappa APEXII DUO'
_diffrn_measurement_method '\f scans, and \w scans'
_diffrn_radiation_monochromator Triumph
_diffrn_radiation_type MoK\a
_diffrn_radiation_wavelength 0.71073
_diffrn_reflns_av_R_equivalents 0.0511
_diffrn_reflns_limit_h_max 26
_diffrn_reflns_limit_h_min -26
_diffrn_reflns_limit_k_max 26
_diffrn_reflns_limit_k_min -22
_diffrn_reflns_limit_l_max 52
_diffrn_reflns_limit_l_min -52
_diffrn_reflns_number 67733
_diffrn_reflns_theta_full 25.242
_diffrn_reflns_theta_max 30.528
_diffrn_reflns_theta_min 1.369
_diffrn_standards_decay_% 0
_diffrn_standards_interval_count 0
_diffrn_standards_number 0
_exptl_absorpt_coefficient_mu 12.025
_exptl_absorpt_correction_T_max 0.2877
_exptl_absorpt_correction_T_min 0.1096
_exptl_absorpt_correction_type multi-scan
_exptl_absorpt_process_details
;
(SADABS; Krause <i>et al.</i>,  2015)
;
_exptl_crystal_colour red
_exptl_crystal_density_diffrn 2.518
_exptl_crystal_density_method 'not measured'
_exptl_crystal_description block
_exptl_crystal_F_000 7632
_exptl_crystal_size_max 0.22
_exptl_crystal_size_mid 0.15
_exptl_crystal_size_min 0.09
_refine_diff_density_max 0.816
_refine_diff_density_min -1.215
_refine_ls_extinction_method none
_refine_ls_goodness_of_fit_ref 1.052
_refine_ls_hydrogen_treatment constr
_refine_ls_matrix_type full
_refine_ls_number_parameters 197
_refine_ls_number_reflns 7602
_refine_ls_number_restraints 0
_refine_ls_restrained_S_all 1.052
_refine_ls_R_factor_all 0.0417
_refine_ls_R_factor_gt 0.0236
_refine_ls_shift/su_max 0.000
_refine_ls_shift/su_mean 0.000
_refine_ls_structure_factor_coef Fsqd
_refine_ls_weighting_details 'w=1/[\s^2^(Fo^2^)+(0.0142P)^2^+2.3873P] where P=(Fo^2^+2Fc^2^)/3'
_refine_ls_weighting_scheme calc
_refine_ls_wR_factor_gt 0.0383
_refine_ls_wR_factor_ref 0.0417
_reflns_number_gt 6037
_reflns_number_total 7602
_reflns_threshold_expression >2\s(I)
_cod_data_source_file pk4002sup1.cif
_cod_data_source_block I
_cod_original_cell_volume 11218.5(17)
_cod_database_code 1542878
_shelx_space_group_comment
;
The symmetry employed for this shelxl refinement is uniquely defined
by the following loop, which should always be used as a source of
symmetry information in preference to the above space-group names.
They are only intended as comments.
;

loop_
_symmetry_equiv_pos_as_xyz
x,y,z
-y,x-y,z
-x+y,-x,z
-x,-y,-z
y,-x+y,-z
x-y,x,-z
1/3+x,2/3+y,2/3+z
1/3-y,2/3+x-y,2/3+z
1/3-x+y,2/3-x,2/3+z
1/3-x,2/3-y,2/3-z
1/3+y,2/3-x+y,2/3-z
1/3+x-y,2/3+x,2/3-z
2/3+x,1/3+y,1/3+z
2/3-y,1/3+x-y,1/3+z
2/3-x+y,1/3-x,1/3+z
2/3-x,1/3-y,1/3-z
2/3+y,1/3-x+y,1/3-z
2/3+x-y,1/3+x,1/3-z

loop_
_atom_site_type_symbol
_atom_site_label
_atom_site_fract_x
_atom_site_fract_y
_atom_site_fract_z
_atom_site_U_iso_or_equiv
_atom_site_adp_type
_atom_site_calc_flag
_atom_site_occupancy
Bi Bi1 0.0000 0.0000 0.0000 0.01335(6) Uani d 1
Bi Bi2 0.0000 0.0000 0.10942(2) 0.01406(5) Uani d 1
I I1 -0.11584(2) 0.02617(2) 0.04918(2) 0.01666(5) Uani d 1
I I2 0.11983(2) -0.02533(2) 0.14950(2) 0.02233(5) Uani d 1
Bi Bi3 0.3333 0.6667 0.05163(2) 0.01649(5) Uani d 1
Bi Bi4 0.3333 0.6667 0.1667 0.01538(6) Uani d 1
I I3 0.40727(2) 0.58833(2) 0.00951(2) 0.02337(5) Uani d 1
I I4 0.24421(2) 0.72553(2) 0.11467(2) 0.02108(5) Uani d 1
C C1 0.38631(18) 0.05544(18) 0.08341(9) 0.0173(7) Uani d 1
N N1 0.41659(15) 0.02118(15) 0.10615(8) 0.0197(6) Uani d 1
C C2 0.44533(19) -0.03422(18) 0.09284(10) 0.0230(8) Uani d 1
H H2A 0.4232 -0.0538 0.0681 0.028 Uiso calc 1
H H2B 0.4244 -0.0827 0.1091 0.028 Uiso calc 1
N N2 0.33831(15) 0.01246(15) 0.05538(7) 0.0174(6) Uani d 1
C C3 0.5380(2) 0.0089(2) 0.09172(11) 0.0335(9) Uani d 1
H H3A 0.5587 0.0555 0.0748 0.050 Uiso calc 1
H H3B 0.5554 -0.0296 0.0834 0.050 Uiso calc 1
H H3C 0.5600 0.0289 0.1162 0.050 Uiso calc 1
N N3 0.40455(15) 0.13338(15) 0.08929(8) 0.0193(6) Uani d 1
C C4 0.4176(2) 0.0326(2) 0.14611(10) 0.0256(8) Uani d 1
H H4A 0.4237 0.0870 0.1514 0.031 Uiso calc 1
H H4B 0.4655 0.0315 0.1567 0.031 Uiso calc 1
C C5 0.3401(2) -0.0333(2) 0.16385(11) 0.0373(10) Uani d 1
H H5A 0.2931 -0.0288 0.1554 0.056 Uiso calc 1
H H5B 0.3449 -0.0266 0.1904 0.056 Uiso calc 1
H H5C 0.3319 -0.0875 0.1573 0.056 Uiso calc 1
C C6 0.28081(18) -0.07622(18) 0.05865(10) 0.0219(7) Uani d 1
H H6A 0.2850 -0.0946 0.0835 0.026 Uiso calc 1
H H6B 0.2964 -0.1059 0.0410 0.026 Uiso calc 1
C C7 0.19188(19) -0.0981(2) 0.05155(11) 0.0305(9) Uani d 1
H H7A 0.1783 -0.0640 0.0670 0.046 Uiso calc 1
H H7B 0.1549 -0.1561 0.0573 0.046 Uiso calc 1
H H7C 0.1855 -0.0881 0.0258 0.046 Uiso calc 1
C C8 0.3391(2) 0.0528(2) 0.02067(9) 0.0224(7) Uani d 1
H H8A 0.3847 0.1104 0.0211 0.027 Uiso calc 1
H H8B 0.2870 0.0535 0.0182 0.027 Uiso calc 1
C C9 0.3494(2) 0.0093(2) -0.01206(10) 0.0295(8) Uani d 1
H H9A 0.3984 0.0041 -0.0087 0.044 Uiso calc 1
H H9B 0.3556 0.0412 -0.0342 0.044 Uiso calc 1
H H9C 0.3009 -0.0455 -0.0144 0.044 Uiso calc 1
C C10 0.48544(18) 0.19572(18) 0.10388(10) 0.0213(7) Uani d 1
H H10A 0.5220 0.1719 0.1050 0.026 Uiso calc 1
H H10B 0.4783 0.2103 0.1290 0.026 Uiso calc 1
C C11 0.5259(2) 0.2729(2) 0.08076(11) 0.0307(9) Uani d 1
H H11A 0.5345 0.2590 0.0560 0.046 Uiso calc 1
H H11B 0.5789 0.3124 0.0915 0.046 Uiso calc 1
H H11C 0.4903 0.2972 0.0798 0.046 Uiso calc 1
C C12 0.3444(2) 0.1600(2) 0.08205(10) 0.0266(8) Uani d 1
H H12A 0.2920 0.1121 0.0740 0.032 Uiso calc 1
H H12B 0.3649 0.2007 0.0620 0.032 Uiso calc 1
C C13 0.3285(2) 0.1980(2) 0.11561(11) 0.0320(9) Uani d 1
H H13A 0.3080 0.1578 0.1355 0.048 Uiso calc 1
H H13B 0.2874 0.2138 0.1097 0.048 Uiso calc 1
H H13C 0.3797 0.2467 0.1231 0.048 Uiso calc 1

loop_
_atom_site_aniso_label
_atom_site_aniso_U_11
_atom_site_aniso_U_22
_atom_site_aniso_U_33
_atom_site_aniso_U_12
_atom_site_aniso_U_13
_atom_site_aniso_U_23
Bi1 0.01312(8) 0.01312(8) 0.01381(15) 0.00656(4) 0.000 0.000
Bi2 0.01439(6) 0.01439(6) 0.01338(11) 0.00720(3) 0.000 0.000
I1 0.01568(9) 0.01750(10) 0.01937(12) 0.01022(8) 0.00063(8) -0.00090(9)
I2 0.02293(11) 0.02274(11) 0.02346(13) 0.01303(9) -0.00595(9) 0.00027(9)
Bi3 0.01604(6) 0.01604(6) 0.01740(12) 0.00802(3) 0.000 0.000
Bi4 0.01445(8) 0.01445(8) 0.01723(16) 0.00723(4) 0.000 0.000
I3 0.02558(11) 0.02681(11) 0.02443(13) 0.01812(10) -0.00357(10) -0.00410(10)
I4 0.02045(10) 0.02005(10) 0.02619(13) 0.01272(9) -0.00040(9) 0.00197(9)
C1 0.0141(14) 0.0174(15) 0.0196(18) 0.0072(12) 0.0007(13) -0.0056(14)
N1 0.0217(14) 0.0149(13) 0.0213(17) 0.0083(11) -0.0047(12) -0.0033(12)
C2 0.0259(17) 0.0153(15) 0.029(2) 0.0116(14) -0.0049(16) -0.0060(15)
N2 0.0145(12) 0.0143(12) 0.0208(16) 0.0051(10) -0.0032(11) -0.0048(11)
C3 0.029(2) 0.039(2) 0.038(3) 0.0208(17) -0.0048(18) -0.0092(19)
N3 0.0184(13) 0.0186(13) 0.0229(16) 0.0107(11) -0.0063(12) -0.0057(12)
C4 0.0302(19) 0.0288(18) 0.018(2) 0.0149(16) -0.0057(16) -0.0037(16)
C5 0.042(2) 0.035(2) 0.033(3) 0.0183(19) 0.009(2) 0.0017(19)
C6 0.0176(15) 0.0164(15) 0.026(2) 0.0044(13) -0.0021(15) -0.0044(14)
C7 0.0187(17) 0.0304(19) 0.038(3) 0.0087(15) -0.0030(16) -0.0046(18)
C8 0.0260(17) 0.0268(17) 0.0191(19) 0.0166(15) -0.0024(15) -0.0007(15)
C9 0.032(2) 0.0320(19) 0.026(2) 0.0178(17) 0.0009(17) -0.0028(17)
C10 0.0186(16) 0.0162(15) 0.028(2) 0.0080(13) -0.0070(15) -0.0067(15)
C11 0.032(2) 0.0207(17) 0.036(2) 0.0109(15) 0.0021(18) -0.0031(17)
C12 0.0247(17) 0.0298(18) 0.033(2) 0.0196(15) -0.0132(16) -0.0129(17)
C13 0.0287(19) 0.033(2) 0.040(3) 0.0195(17) -0.0111(18) -0.0190(18)

loop_
_atom_type_symbol
_atom_type_description
_atom_type_scat_dispersion_real
_atom_type_scat_dispersion_imag
_atom_type_scat_source
C C 0.0033 0.0016 'International Tables Vol C Tables 4.2.6.8 and 6.1.1.4'
H H 0.0000 0.0000 'International Tables Vol C Tables 4.2.6.8 and 6.1.1.4'
N N 0.0061 0.0033 'International Tables Vol C Tables 4.2.6.8 and 6.1.1.4'
I I -0.4742 1.8119 'International Tables Vol C Tables 4.2.6.8 and 6.1.1.4'
Bi Bi -4.1077 10.2566 'International Tables Vol C Tables 4.2.6.8 and 6.1.1.4'

loop_
_geom_angle_atom_site_label_1
_geom_angle_atom_site_label_2
_geom_angle_atom_site_label_3
_geom_angle_site_symmetry_1
_geom_angle_site_symmetry_3
_geom_angle
I1 Bi1 I1 2_555 5_555 180.000(14)
I1 Bi1 I1 . 4_555 180.0
I1 Bi1 I1 3_555 6_555 180.0
I1 Bi1 I1 2_555 4_555 91.384(7)
I1 Bi1 I1 3_555 5_555 91.384(7)
I1 Bi1 I1 . 5_555 91.384(7)
I1 Bi1 I1 . 6_555 91.384(7)
I1 Bi1 I1 3_555 4_555 91.384(7)
I1 Bi1 I1 2_555 6_555 91.384(7)
I1 Bi1 I1 4_555 5_555 88.616(7)
I1 Bi1 I1 4_555 6_555 88.616(7)
I1 Bi1 I1 5_555 6_555 88.616(7)
I1 Bi1 I1 . 2_555 88.616(7)
I1 Bi1 I1 . 3_555 88.616(7)
I1 Bi1 I1 2_555 3_555 88.616(7)
I2 Bi2 I1 . . 168.28(3)
I2 Bi2 I1 2_555 2_555 168.28(3)
I2 Bi2 I1 3_555 3_555 168.28(3)
I2 Bi2 I2 2_555 3_555 96.914(8)
I2 Bi2 I2 . 2_555 96.914(8)
I2 Bi2 I2 . 3_555 96.914(8)
I2 Bi2 I1 2_555 3_555 91.151(6)
I2 Bi2 I1 3_555 . 91.151(6)
I2 Bi2 I1 . 2_555 91.151(6)
I2 Bi2 I1 . 3_555 90.517(7)
I2 Bi2 I1 2_555 . 90.517(7)
I2 Bi2 I1 3_555 2_555 90.517(7)
I1 Bi2 I1 . 2_555 80.243(8)
I1 Bi2 I1 . 3_555 80.243(8)
I1 Bi2 I1 2_555 3_555 80.243(8)
Bi1 I1 Bi2 . . 78.156(7)
I3 Bi3 I4 . . 166.83(2)
I3 Bi3 I4 2_665 2_665 166.83(2)
I3 Bi3 I4 3_565 3_565 166.83(2)
I3 Bi3 I4 2_665 . 97.553(7)
I3 Bi3 I4 . 3_565 97.553(7)
I3 Bi3 I4 3_565 2_665 97.553(7)
I3 Bi3 I3 3_565 2_665 94.628(9)
I3 Bi3 I3 3_565 . 94.628(9)
I3 Bi3 I3 2_665 . 94.628(9)
I3 Bi3 I4 3_565 . 89.373(7)
I3 Bi3 I4 2_665 3_565 89.373(7)
I3 Bi3 I4 . 2_665 89.373(7)
I4 Bi3 I4 . 3_565 77.653(8)
I4 Bi3 I4 . 2_665 77.653(8)
I4 Bi3 I4 3_565 2_665 77.653(8)
I4 Bi4 I4 2_665 17_455 180.0
I4 Bi4 I4 . 16_565 180.0
I4 Bi4 I4 3_565 18_555 180.0
I4 Bi4 I4 2_665 18_555 94.178(7)
I4 Bi4 I4 3_565 16_565 94.178(7)
I4 Bi4 I4 . 17_455 94.178(7)
I4 Bi4 I4 . 18_555 94.178(7)
I4 Bi4 I4 2_665 16_565 94.178(7)
I4 Bi4 I4 3_565 17_455 94.178(7)
I4 Bi4 I4 . 2_665 85.824(7)
I4 Bi4 I4 . 3_565 85.824(7)
I4 Bi4 I4 2_665 3_565 85.824(7)
I4 Bi4 I4 17_455 18_555 85.824(7)
I4 Bi4 I4 16_565 17_455 85.824(7)
I4 Bi4 I4 16_565 18_555 85.824(7)
Bi4 I4 Bi3 . . 81.786(7)
N2 C1 N1 . . 120.5(3)
N2 C1 N3 . . 120.5(3)
N1 C1 N3 . . 119.0(3)
C1 N1 C2 . . 121.8(3)
C1 N1 C4 . . 121.6(3)
C2 N1 C4 . . 116.6(3)
N1 C2 C3 . . 111.2(3)
N1 C2 H2A . . 109.4
C3 C2 H2A . . 109.4
N1 C2 H2B . . 109.4
C3 C2 H2B . . 109.4
H2A C2 H2B . . 108.0
C1 N2 C6 . . 120.9(3)
C1 N2 C8 . . 121.4(3)
C6 N2 C8 . . 117.7(3)
C2 C3 H3A . . 109.5
C2 C3 H3B . . 109.5
H3A C3 H3B . . 109.5
C2 C3 H3C . . 109.5
H3A C3 H3C . . 109.5
H3B C3 H3C . . 109.5
C1 N3 C12 . . 121.4(3)
C1 N3 C10 . . 121.5(3)
C12 N3 C10 . . 117.2(2)
N1 C4 C5 . . 111.8(3)
N1 C4 H4A . . 109.3
C5 C4 H4A . . 109.3
N1 C4 H4B . . 109.3
C5 C4 H4B . . 109.3
H4A C4 H4B . . 107.9
C4 C5 H5A . . 109.5
C4 C5 H5B . . 109.5
H5A C5 H5B . . 109.5
C4 C5 H5C . . 109.5
H5A C5 H5C . . 109.5
H5B C5 H5C . . 109.5
N2 C6 C7 . . 112.0(3)
N2 C6 H6A . . 109.2
C7 C6 H6A . . 109.2
N2 C6 H6B . . 109.2
C7 C6 H6B . . 109.2
H6A C6 H6B . . 107.9
C6 C7 H7A . . 109.5
C6 C7 H7B . . 109.5
H7A C7 H7B . . 109.5
C6 C7 H7C . . 109.5
H7A C7 H7C . . 109.5
H7B C7 H7C . . 109.5
N2 C8 C9 . . 112.1(3)
N2 C8 H8A . . 109.2
C9 C8 H8A . . 109.2
N2 C8 H8B . . 109.2
C9 C8 H8B . . 109.2
H8A C8 H8B . . 107.9
C8 C9 H9A . . 109.5
C8 C9 H9B . . 109.5
H9A C9 H9B . . 109.5
C8 C9 H9C . . 109.5
H9A C9 H9C . . 109.5
H9B C9 H9C . . 109.5
N3 C10 C11 . . 112.4(3)
N3 C10 H10A . . 109.1
C11 C10 H10A . . 109.1
N3 C10 H10B . . 109.1
C11 C10 H10B . . 109.1
H10A C10 H10B . . 107.9
C10 C11 H11A . . 109.5
C10 C11 H11B . . 109.5
H11A C11 H11B . . 109.5
C10 C11 H11C . . 109.5
H11A C11 H11C . . 109.5
H11B C11 H11C . . 109.5
N3 C12 C13 . . 112.2(3)
N3 C12 H12A . . 109.2
C13 C12 H12A . . 109.2
N3 C12 H12B . . 109.2
C13 C12 H12B . . 109.2
H12A C12 H12B . . 107.9
C12 C13 H13A . . 109.5
C12 C13 H13B . . 109.5
H13A C13 H13B . . 109.5
C12 C13 H13C . . 109.5
H13A C13 H13C . . 109.5
H13B C13 H13C . . 109.5

loop_
_geom_bond_atom_site_label_1
_geom_bond_atom_site_label_2
_geom_bond_site_symmetry_2
_geom_bond_distance
Bi1 I1 2_555 3.0504(2)
Bi1 I1 3_555 3.0504(2)
Bi1 I1 4_555 3.0504(2)
Bi1 I1 5_555 3.0504(2)
Bi1 I1 6_555 3.0504(2)
Bi1 I1 . 3.0504(2)
Bi2 I2 2_555 2.9208(3)
Bi2 I2 3_555 2.9208(3)
Bi2 I2 . 2.9208(3)
Bi2 I1 . 3.3065(3)
Bi2 I1 2_555 3.3065(3)
Bi2 I1 3_555 3.3065(3)
Bi3 I3 3_565 2.9206(3)
Bi3 I3 2_665 2.9206(3)
Bi3 I3 . 2.9206(3)
Bi3 I4 . 3.3507(3)
Bi3 I4 3_565 3.3507(3)
Bi3 I4 2_665 3.3507(3)
Bi4 I4 2_665 3.0853(2)
Bi4 I4 3_565 3.0853(2)
Bi4 I4 . 3.0853(2)
Bi4 I4 16_565 3.0853(2)
Bi4 I4 17_455 3.0853(2)
Bi4 I4 18_555 3.0853(2)
C1 N2 . 1.340(4)
C1 N1 . 1.342(4)
C1 N3 . 1.345(4)
N1 C2 . 1.476(4)
N1 C4 . 1.480(4)
C2 C3 . 1.511(4)
C2 H2A . 0.9900
C2 H2B . 0.9900
N2 C6 . 1.470(4)
N2 C8 . 1.477(4)
C3 H3A . 0.9800
C3 H3B . 0.9800
C3 H3C . 0.9800
N3 C12 . 1.471(4)
N3 C10 . 1.480(4)
C4 C5 . 1.508(5)
C4 H4A . 0.9900
C4 H4B . 0.9900
C5 H5A . 0.9800
C5 H5B . 0.9800
C5 H5C . 0.9800
C6 C7 . 1.531(4)
C6 H6A . 0.9900
C6 H6B . 0.9900
C7 H7A . 0.9800
C7 H7B . 0.9800
C7 H7C . 0.9800
C8 C9 . 1.518(5)
C8 H8A . 0.9900
C8 H8B . 0.9900
C9 H9A . 0.9800
C9 H9B . 0.9800
C9 H9C . 0.9800
C10 C11 . 1.516(5)
C10 H10A . 0.9900
C10 H10B . 0.9900
C11 H11A . 0.9800
C11 H11B . 0.9800
C11 H11C . 0.9800
C12 C13 . 1.526(5)
C12 H12A . 0.9900
C12 H12B . 0.9900
C13 H13A . 0.9800
C13 H13B . 0.9800
C13 H13C . 0.9800

loop_
_geom_torsion_atom_site_label_1
_geom_torsion_atom_site_label_2
_geom_torsion_atom_site_label_3
_geom_torsion_atom_site_label_4
_geom_torsion
N2 C1 N1 C2 38.7(4)
N3 C1 N1 C2 -141.6(3)
N2 C1 N1 C4 -137.1(3)
N3 C1 N1 C4 42.6(4)
C1 N1 C2 C3 103.7(4)
C4 N1 C2 C3 -80.4(4)
N1 C1 N2 C6 34.8(4)
N3 C1 N2 C6 -144.8(3)
N1 C1 N2 C8 -147.3(3)
N3 C1 N2 C8 33.0(4)
N2 C1 N3 C12 35.5(5)
N1 C1 N3 C12 -144.2(3)
N2 C1 N3 C10 -145.5(3)
N1 C1 N3 C10 34.8(5)
C1 N1 C4 C5 90.0(4)
C2 N1 C4 C5 -85.9(3)
C1 N2 C6 C7 121.5(3)
C8 N2 C6 C7 -56.4(4)
C1 N2 C8 C9 129.8(3)
C6 N2 C8 C9 -52.3(4)
C1 N3 C10 C11 128.1(3)
C12 N3 C10 C11 -52.8(4)
C1 N3 C12 C13 123.8(3)
C10 N3 C12 C13 -55.2(4)

_cod_database_fobs_code 1542878
